data_4300887
loop_
_publ_author_name
'Tyler W. Green'
'Rachel Lieberman'
'Neal Mitchell'
'Jeanette A. Krause Bauer'
'William B. Connick'

_publ_contact_author_address
;     Department of Chemistry

      University of Cincinnati

      Cincinnati, OH 45221-0172 USA

;
_publ_contact_author_email bill.connick@uc.edu
_publ_contact_author_fax '513 556 9239'
_publ_contact_author_name 'Dr. William B. Connick'
_publ_contact_author_phone '513 556 0148'
_publ_section_title
;

Intramolecular Metal...Sulfur Interactions of Platinum(II)

1,4,7-Trithiacyclononane Complexes with Bipyridyl Ligands: The

Relationship between Molecular and Electronic Structures

;
_journal_name_full 'Inorganic Chemistry'
_journal_page_first 1955
_journal_page_last 1965
_journal_paper_doi 10.1021/ic048610d
_journal_volume 44
_journal_year 2005
_chemical_formula_sum 'C25 H39 F12 N3 O2 P2 Pt S3'
_chemical_formula_weight 994.80
_chemical_name_systematic
; 

4,4'-di-tert-butylbipyridine-(1,4,7-trithiacyclononane)platinum(II) 

bis(hexafluorophosphate) nitromethane solvate



;
_space_group_IT_number 2
_symmetry_cell_setting triclinic
_symmetry_space_group_name_Hall '-P 1'
_symmetry_space_group_name_H-M 'P -1'
_atom_sites_solution_hydrogens mixed
_atom_sites_solution_primary Patterson
_atom_sites_solution_secondary difmap
_audit_creation_method SHELXL-97
_cell_angle_alpha 85.902(1)
_cell_angle_beta 89.675(1)
_cell_angle_gamma 74.942(1)
_cell_formula_units_Z 2
_cell_length_a 11.5422(7)
_cell_length_b 11.6100(7)
_cell_length_c 13.6052(9)
_cell_measurement_reflns_used 5901
_cell_measurement_temperature 150(2)
_cell_measurement_theta_max 28.00
_cell_measurement_theta_min 2.74
_cell_volume 1755.90(19)
_computing_cell_refinement 'Bruker SAINT v6.02A'
_computing_data_collection 'Bruker SMART v5.6054'
_computing_data_reduction 'Bruker SAINT v6.02A'
_computing_molecular_graphics 'Bruker SHELXTL v5.1, v6.12 and Crystal Impact DIAMOND v2.1e (1997)'
_computing_publication_material 'Bruker SHELXTL v5.1, v6.12'
_computing_structure_refinement 'Bruker SHELXTL v5.1, v6.12'
_computing_structure_solution 'Bruker SHELXTL v5.1, v6.12'
_diffrn_ambient_temperature 150(2)
_diffrn_detector_area_resol_mean 0.75
_diffrn_measured_fraction_theta_full 0.981
_diffrn_measured_fraction_theta_max 0.981
_diffrn_measurement_device_type 'SMART 1K CCD'
_diffrn_measurement_method '\w scans'
_diffrn_radiation_monochromator graphite
_diffrn_radiation_source 'sealed tube'
_diffrn_radiation_type MoK\a
_diffrn_radiation_wavelength 0.71073
_diffrn_reflns_av_R_equivalents 0.0354
_diffrn_reflns_av_sigmaI/netI 0.0514
_diffrn_reflns_limit_h_max 15
_diffrn_reflns_limit_h_min -15
_diffrn_reflns_limit_k_max 15
_diffrn_reflns_limit_k_min -15
_diffrn_reflns_limit_l_max 17
_diffrn_reflns_limit_l_min -17
_diffrn_reflns_number 18631
_diffrn_reflns_theta_full 28.00
_diffrn_reflns_theta_max 28.00
_diffrn_reflns_theta_min 2.62
_diffrn_standards_number 0
_exptl_absorpt_coefficient_mu 4.359
_exptl_absorpt_correction_T_max 0.5609
_exptl_absorpt_correction_T_min 0.4210
_exptl_absorpt_correction_type multi-scan
_exptl_absorpt_process_details 'SADABS (Sheldrick)'
_exptl_crystal_colour yellow-orange
_exptl_crystal_density_diffrn 1.882
_exptl_crystal_density_meas ?
_exptl_crystal_description 'irregular plate'
_exptl_crystal_F_000 980
_exptl_crystal_size_max 0.24
_exptl_crystal_size_mid 0.22
_exptl_crystal_size_min 0.15
_refine_diff_density_max 1.232
_refine_diff_density_min -0.812
_refine_diff_density_rms 0.121
_refine_ls_extinction_method none
_refine_ls_goodness_of_fit_ref 1.058
_refine_ls_hydrogen_treatment constr
_refine_ls_matrix_type full
_refine_ls_number_parameters 434
_refine_ls_number_reflns 8331
_refine_ls_number_restraints 0
_refine_ls_restrained_S_all 1.058
_refine_ls_R_factor_all 0.0383
_refine_ls_R_factor_gt 0.0306
_refine_ls_shift/su_max 0.003
_refine_ls_shift/su_mean 0.000
_refine_ls_structure_factor_coef Fsqd
_refine_ls_weighting_details 'calc w=1/[\s^2^(Fo^2^)+(0.0221P)^2^+0.4417P] where P=(Fo^2^+2Fc^2^)/3'
_refine_ls_weighting_scheme calc
_refine_ls_wR_factor_gt 0.0621
_refine_ls_wR_factor_ref 0.0640
_reflns_number_gt 7403
_reflns_number_total 8331
_reflns_threshold_expression >2\s(I)
_cod_data_source_file ic048610dsi20041005_061131_5.cif
_cod_data_source_block 4
_cod_depositor_comments
;
The following automatic conversions were performed:
'_symmetry_cell_setting' value 'Triclinic' changed to 'triclinic'
according to '/home/saulius/struct/CIF-dictionaries/cif_core.dic'
dictionary named 'cif_core.dic' version 2.4.1 from 2010-06-29.

Automatic conversion script
Id: cif_fix_enum 1527 2010-12-29 10:47:43Z saulius 
;
_cod_database_code 4300887

loop_
_symmetry_equiv_pos_as_xyz
'x, y, z'
'-x, -y, -z'

loop_
_atom_site_label
_atom_site_type_symbol
_atom_site_fract_x
_atom_site_fract_y
_atom_site_fract_z
_atom_site_U_iso_or_equiv
_atom_site_adp_type
_atom_site_occupancy
_atom_site_symmetry_multiplicity
_atom_site_calc_flag
_atom_site_refinement_flags
_atom_site_disorder_assembly
_atom_site_disorder_group
Pt Pt 0.684041(11) 0.830970(12) 0.668711(10) 0.01595(4) Uani 1 1 d . . .
S1 S 0.71299(8) 0.64245(8) 0.61947(7) 0.01935(18) Uani 1 1 d . . .
S2 S 0.87561(8) 0.82363(8) 0.62292(7) 0.0230(2) Uani 1 1 d . . .
S3 S 0.63102(9) 0.89798(9) 0.45621(7) 0.0278(2) Uani 1 1 d . . .
N1 N 0.5212(3) 0.8393(3) 0.7312(2) 0.0182(6) Uani 1 1 d . . .
N2 N 0.6514(3) 0.9912(3) 0.7308(2) 0.0179(6) Uani 1 1 d . . .
C1 C 0.4615(3) 0.7537(3) 0.7304(3) 0.0241(8) Uani 1 1 d . . .
H1 H 0.4960 0.6836 0.6975 0.029 Uiso 1 1 calc R . .
C2 C 0.3521(3) 0.7640(3) 0.7755(3) 0.0245(8) Uani 1 1 d . . .
H2 H 0.3127 0.7019 0.7727 0.029 Uiso 1 1 calc R . .
C3 C 0.2997(3) 0.8647(3) 0.8248(3) 0.0193(7) Uani 1 1 d . . .
C4 C 0.3612(3) 0.9535(3) 0.8237(3) 0.0213(8) Uani 1 1 d . . .
H4 H 0.3276 1.0245 0.8557 0.026 Uiso 1 1 calc R . .
C5 C 0.4697(3) 0.9402(3) 0.7771(2) 0.0160(7) Uani 1 1 d . . .
C6 C 0.5425(3) 1.0278(3) 0.7746(2) 0.0171(7) Uani 1 1 d . . .
C7 C 0.5070(3) 1.1377(3) 0.8136(3) 0.0208(8) Uani 1 1 d . . .
H7 H 0.4304 1.1612 0.8431 0.025 Uiso 1 1 calc R . .
C8 C 0.5818(3) 1.2154(3) 0.8103(3) 0.0213(8) Uani 1 1 d . . .
C9 C 0.6935(3) 1.1736(3) 0.7685(3) 0.0240(8) Uani 1 1 d . . .
H9 H 0.7490 1.2216 0.7667 0.029 Uiso 1 1 calc R . .
C10 C 0.7247(3) 1.0647(3) 0.7298(3) 0.0228(8) Uani 1 1 d . . .
H10 H 0.8014 1.0396 0.7008 0.027 Uiso 1 1 calc R . .
C11 C 0.8712(3) 0.5934(3) 0.5862(3) 0.0250(8) Uani 1 1 d . . .
H11A H 0.9026 0.5071 0.6057 0.030 Uiso 1 1 calc R . .
H11B H 0.8789 0.6052 0.5139 0.030 Uiso 1 1 calc R . .
C12 C 0.9432(3) 0.6634(3) 0.6369(3) 0.0252(8) Uani 1 1 d . . .
H12A H 1.0249 0.6460 0.6093 0.030 Uiso 1 1 calc R . .
H12B H 0.9507 0.6370 0.7079 0.030 Uiso 1 1 calc R . .
C13 C 0.8829(4) 0.8477(4) 0.4879(3) 0.0343(10) Uani 1 1 d . . .
H13A H 0.9527 0.8801 0.4724 0.041 Uiso 1 1 calc R . .
H13B H 0.8983 0.7690 0.4597 0.041 Uiso 1 1 calc R . .
C14 C 0.7749(4) 0.9293(4) 0.4370(3) 0.0361(10) Uani 1 1 d . . .
H14A H 0.7901 0.9306 0.3653 0.043 Uiso 1 1 calc R . .
H14B H 0.7682 1.0110 0.4571 0.043 Uiso 1 1 calc R . .
C15 C 0.6570(4) 0.7458(3) 0.4224(3) 0.0291(9) Uani 1 1 d . . .
H15A H 0.6055 0.7453 0.3646 0.035 Uiso 1 1 calc R . .
H15B H 0.7415 0.7178 0.4018 0.035 Uiso 1 1 calc R . .
C16 C 0.6333(3) 0.6573(3) 0.5027(3) 0.0261(8) Uani 1 1 d . . .
H16A H 0.6522 0.5775 0.4760 0.031 Uiso 1 1 calc R . .
H16B H 0.5462 0.6798 0.5163 0.031 Uiso 1 1 calc R . .
C17 C 0.1780(3) 0.8771(4) 0.8749(3) 0.0252(8) Uani 1 1 d . . .
C18 C 0.5394(4) 1.3399(3) 0.8499(3) 0.0264(9) Uani 1 1 d . . .
C19 C 0.0798(3) 0.9501(4) 0.8041(3) 0.0333(10) Uani 1 1 d . . .
H19A H 0.0793 0.9072 0.7447 0.050 Uiso 1 1 calc R . .
H19B H 0.0952 1.0279 0.7860 0.050 Uiso 1 1 calc R . .
H19C H 0.0017 0.9620 0.8362 0.050 Uiso 1 1 calc R . .
C20 C 0.1756(4) 0.9428(5) 0.9702(3) 0.0422(12) Uani 1 1 d . . .
H20A H 0.1574 1.0292 0.9535 0.063 Uiso 1 1 calc R . .
H20B H 0.2541 0.9156 1.0035 0.063 Uiso 1 1 calc R . .
H20C H 0.1138 0.9251 1.0141 0.063 Uiso 1 1 calc R . .
C21 C 0.1548(4) 0.7546(4) 0.9005(4) 0.0386(11) Uani 1 1 d . . .
H21A H 0.2245 0.7022 0.9362 0.039 Uiso 1 1 calc R . .
H21B H 0.1412 0.7191 0.8398 0.058 Uiso 1 1 calc R . .
H21C H 0.0837 0.7640 0.9421 0.058 Uiso 1 1 calc R . .
C22 C 0.5100(4) 1.3237(4) 0.9594(3) 0.0366(11) Uani 1 1 d . . .
H22A H 0.5835 1.2828 0.9964 0.055 Uiso 1 1 calc R . .
H22B H 0.4516 1.2757 0.9669 0.055 Uiso 1 1 calc R . .
H22C H 0.4761 1.4022 0.9847 0.055 Uiso 1 1 calc R . .
C23 C 0.4273(5) 1.4113(4) 0.7922(4) 0.0544(15) Uani 1 1 d . . .
H23A H 0.3921 1.4854 0.8239 0.082 Uiso 1 1 calc R . .
H23B H 0.3688 1.3635 0.7911 0.082 Uiso 1 1 calc R . .
H23C H 0.4493 1.4307 0.7245 0.082 Uiso 1 1 calc R . .
C24 C 0.6359(4) 1.4093(4) 0.8393(3) 0.0376(11) Uani 1 1 d . . .
H24A H 0.7062 1.3675 0.8799 0.056 Uiso 1 1 calc R . .
H24B H 0.6037 1.4899 0.8612 0.056 Uiso 1 1 calc R . .
H24C H 0.6593 1.4148 0.7702 0.056 Uiso 1 1 calc R . .
P1 P 0.73812(9) 1.29121(9) 0.49523(8) 0.0262(2) Uani 1 1 d . . .
F11 F 0.6542(2) 1.2010(2) 0.4924(2) 0.0473(7) Uani 1 1 d . . .
F12 F 0.6604(2) 1.3559(2) 0.58236(18) 0.0416(6) Uani 1 1 d . . .
F13 F 0.6508(2) 1.3816(2) 0.41656(18) 0.0377(6) Uani 1 1 d . . .
F14 F 0.8215(2) 1.3818(2) 0.49766(19) 0.0400(6) Uani 1 1 d . . .
F15 F 0.8263(2) 1.2002(2) 0.57249(19) 0.0430(7) Uani 1 1 d . . .
F16 F 0.8164(2) 1.2271(2) 0.40733(18) 0.0372(6) Uani 1 1 d . . .
P2 P 1.05694(11) 0.33829(11) 0.78990(9) 0.0375(3) Uani 1 1 d . . .
F21 F 0.9268(3) 0.4306(3) 0.7832(2) 0.0601(9) Uani 1 1 d . . .
F22 F 1.1866(3) 0.2461(3) 0.7940(2) 0.0722(10) Uani 1 1 d . . .
F23 F 1.0853(3) 0.3908(3) 0.6824(2) 0.0658(10) Uani 1 1 d . . .
F24 F 1.1085(3) 0.4360(3) 0.8362(3) 0.0818(11) Uani 1 1 d . . .
F25 F 1.0038(3) 0.2449(3) 0.7392(3) 0.0840(11) Uani 1 1 d . . .
F26 F 1.0300(3) 0.2850(3) 0.8952(2) 0.0735(10) Uani 1 1 d . . .
O1 O 0.1441(3) 1.1835(3) 1.1263(2) 0.0521(9) Uani 1 1 d . . .
O2 O 0.3030(3) 1.1722(3) 1.0410(3) 0.0604(10) Uani 1 1 d . . .
N3 N 0.2113(3) 1.2294(4) 1.0786(3) 0.0390(9) Uani 1 1 d . . .
C25 C 0.1845(5) 1.3612(4) 1.0686(4) 0.0530(13) Uani 1 1 d . . .
H25A H 0.2050 1.3873 1.0022 0.080 Uiso 1 1 calc R . .
H25B H 0.2318 1.3883 1.1174 0.080 Uiso 1 1 calc R . .
H25C H 0.0989 1.3955 1.0797 0.080 Uiso 1 1 calc R . .

loop_
_atom_site_aniso_label
_atom_site_aniso_U_11
_atom_site_aniso_U_22
_atom_site_aniso_U_33
_atom_site_aniso_U_23
_atom_site_aniso_U_13
_atom_site_aniso_U_12
Pt 0.01546(7) 0.01455(7) 0.01832(7) -0.00379(5) 0.00236(5) -0.00411(5)
S1 0.0190(4) 0.0150(4) 0.0240(5) -0.0042(3) 0.0018(4) -0.0037(3)
S2 0.0176(4) 0.0226(5) 0.0298(5) -0.0058(4) 0.0039(4) -0.0063(4)
S3 0.0319(5) 0.0219(5) 0.0241(5) -0.0019(4) -0.0008(4) 0.0029(4)
N1 0.0204(15) 0.0176(15) 0.0174(15) -0.0040(12) 0.0006(12) -0.0056(12)
N2 0.0191(14) 0.0163(15) 0.0185(15) -0.0005(12) 0.0008(12) -0.0053(12)
C1 0.0260(19) 0.0212(19) 0.028(2) -0.0082(16) 0.0040(16) -0.0094(16)
C2 0.0264(19) 0.028(2) 0.023(2) -0.0056(16) 0.0040(16) -0.0129(16)
C3 0.0190(17) 0.0228(19) 0.0160(17) 0.0001(14) 0.0007(14) -0.0057(15)
C4 0.0207(18) 0.0201(19) 0.0220(19) -0.0023(15) 0.0021(15) -0.0030(15)
C5 0.0151(16) 0.0142(17) 0.0180(17) -0.0024(13) -0.0016(13) -0.0023(13)
C6 0.0179(17) 0.0186(18) 0.0149(17) -0.0002(13) -0.0014(13) -0.0053(14)
C7 0.0201(18) 0.0182(18) 0.0242(19) -0.0069(15) 0.0024(15) -0.0039(14)
C8 0.031(2) 0.0159(18) 0.0171(18) -0.0026(14) -0.0011(15) -0.0058(15)
C9 0.030(2) 0.0211(19) 0.025(2) -0.0035(15) 0.0027(16) -0.0141(16)
C10 0.0237(18) 0.024(2) 0.0237(19) -0.0056(15) 0.0049(15) -0.0104(16)
C11 0.0204(18) 0.021(2) 0.031(2) -0.0050(16) 0.0007(16) -0.0007(15)
C12 0.0196(18) 0.0201(19) 0.034(2) -0.0052(16) -0.0006(16) -0.0004(15)
C13 0.034(2) 0.033(2) 0.037(2) 0.0003(19) 0.0121(19) -0.0117(19)
C14 0.048(3) 0.029(2) 0.031(2) 0.0034(18) 0.012(2) -0.011(2)
C15 0.037(2) 0.028(2) 0.020(2) -0.0086(16) -0.0012(17) -0.0021(18)
C16 0.0235(19) 0.024(2) 0.032(2) -0.0107(17) -0.0021(16) -0.0048(16)
C17 0.0203(18) 0.031(2) 0.024(2) -0.0057(16) 0.0079(16) -0.0066(16)
C18 0.035(2) 0.0142(18) 0.031(2) -0.0066(16) -0.0009(17) -0.0071(16)
C19 0.026(2) 0.037(2) 0.036(2) -0.0020(19) 0.0026(18) -0.0077(18)
C20 0.032(2) 0.062(3) 0.036(3) -0.020(2) 0.015(2) -0.013(2)
C21 0.028(2) 0.039(3) 0.048(3) 0.006(2) 0.014(2) -0.0098(19)
C22 0.048(3) 0.034(2) 0.036(2) -0.018(2) 0.019(2) -0.022(2)
C23 0.064(3) 0.020(2) 0.075(4) -0.016(2) -0.026(3) 0.002(2)
C24 0.058(3) 0.026(2) 0.039(3) -0.0137(19) 0.014(2) -0.025(2)
P1 0.0248(5) 0.0226(5) 0.0327(6) -0.0061(4) 0.0054(4) -0.0081(4)
F11 0.0301(13) 0.0280(14) 0.087(2) -0.0076(14) 0.0099(14) -0.0133(11)
F12 0.0365(14) 0.0477(16) 0.0363(14) -0.0076(12) 0.0135(12) -0.0025(12)
F13 0.0472(15) 0.0268(13) 0.0372(14) -0.0052(11) -0.0059(12) -0.0054(11)
F14 0.0426(14) 0.0376(14) 0.0499(16) -0.0182(12) 0.0101(12) -0.0250(12)
F15 0.0277(13) 0.0495(16) 0.0446(15) 0.0078(13) 0.0047(11) 0.0001(12)
F16 0.0392(14) 0.0342(14) 0.0413(15) -0.0187(11) 0.0127(12) -0.0114(11)
P2 0.0451(7) 0.0317(6) 0.0296(6) 0.0006(5) 0.0046(5) 0.0000(5)
F21 0.0532(17) 0.0541(19) 0.0605(19) 0.0054(15) 0.0248(15) 0.0054(14)
F22 0.0543(18) 0.063(2) 0.076(2) 0.0244(18) 0.0017(17) 0.0182(16)
F23 0.0610(19) 0.064(2) 0.0434(17) 0.0175(15) 0.0228(15) 0.0292(16)
F24 0.103(3) 0.075(2) 0.080(3) -0.017(2) -0.001(2) -0.042(2)
F25 0.107(3) 0.052(2) 0.092(3) -0.0179(19) -0.031(2) -0.015(2)
F26 0.082(2) 0.087(3) 0.0462(19) 0.0212(17) 0.0143(17) -0.020(2)
O1 0.0370(18) 0.082(3) 0.044(2) 0.0118(19) -0.0041(15) -0.0330(18)
O2 0.050(2) 0.050(2) 0.084(3) -0.013(2) 0.023(2) -0.0171(18)
N3 0.035(2) 0.050(3) 0.035(2) -0.0022(18) -0.0058(17) -0.0185(19)
C25 0.057(3) 0.049(3) 0.050(3) -0.008(3) 0.001(3) -0.007(3)

loop_
_atom_type_symbol
_atom_type_description
_atom_type_scat_dispersion_real
_atom_type_scat_dispersion_imag
_atom_type_scat_source
C C 0.0033 0.0016 'International Tables Vol C Tables 4.2.6.8 and 6.1.1.4'
H H 0.0000 0.0000 'International Tables Vol C Tables 4.2.6.8 and 6.1.1.4'
N N 0.0061 0.0033 'International Tables Vol C Tables 4.2.6.8 and 6.1.1.4'
F F 0.0171 0.0103 'International Tables Vol C Tables 4.2.6.8 and 6.1.1.4'
P P 0.1023 0.0942 'International Tables Vol C Tables 4.2.6.8 and 6.1.1.4'
S S 0.1246 0.1234 'International Tables Vol C Tables 4.2.6.8 and 6.1.1.4'
Pt Pt -1.7033 8.3905 'International Tables Vol C Tables 4.2.6.8 and 6.1.1.4'
O O 0.0106 0.0060 'International Tables Vol C Tables 4.2.6.8 and 6.1.1.4'

loop_
_geom_angle_atom_site_label_1
_geom_angle_atom_site_label_2
_geom_angle_atom_site_label_3
_geom_angle
_geom_angle_site_symmetry_1
_geom_angle_site_symmetry_3
_geom_angle_publ_flag
N1 Pt N2 79.02(11) . . ?
N1 Pt S1 95.68(8) . . ?
N2 Pt S1 172.25(8) . . ?
N1 Pt S2 171.20(8) . . ?
N2 Pt S2 96.37(8) . . ?
S1 Pt S2 88.12(3) . . ?
C16 S1 C11 103.86(18) . . ?
C16 S1 Pt 106.30(13) . . ?
C11 S1 Pt 106.20(13) . . ?
C12 S2 C13 99.42(19) . . ?
C12 S2 Pt 100.59(12) . . ?
C13 S2 Pt 110.10(14) . . ?
C14 S3 C15 103.2(2) . . ?
C1 N1 C5 118.1(3) . . ?
C1 N1 Pt 125.4(2) . . ?
C5 N1 Pt 116.5(2) . . ?
C10 N2 C6 117.7(3) . . ?
C10 N2 Pt 126.5(2) . . ?
C6 N2 Pt 115.8(2) . . ?
N1 C1 C2 122.6(3) . . ?
C1 C2 C3 120.2(4) . . ?
C2 C3 C4 116.7(3) . . ?
C2 C3 C17 120.6(3) . . ?
C4 C3 C17 122.7(3) . . ?
C5 C4 C3 121.3(3) . . ?
N1 C5 C4 121.1(3) . . ?
N1 C5 C6 113.9(3) . . ?
C4 C5 C6 125.0(3) . . ?
N2 C6 C7 121.2(3) . . ?
N2 C6 C5 114.6(3) . . ?
C7 C6 C5 124.2(3) . . ?
C6 C7 C8 121.1(3) . . ?
C9 C8 C7 116.2(3) . . ?
C9 C8 C18 123.0(3) . . ?
C7 C8 C18 120.8(3) . . ?
C10 C9 C8 120.8(3) . . ?
N2 C10 C9 122.9(3) . . ?
C12 C11 S1 110.3(2) . . ?
C11 C12 S2 112.5(3) . . ?
C14 C13 S2 116.7(3) . . ?
C13 C14 S3 118.7(3) . . ?
C16 C15 S3 115.3(3) . . ?
C15 C16 S1 118.1(3) . . ?
C19 C17 C21 109.0(3) . . ?
C19 C17 C3 108.5(3) . . ?
C21 C17 C3 111.2(3) . . ?
C19 C17 C20 109.4(3) . . ?
C21 C17 C20 109.2(4) . . ?
C3 C17 C20 109.5(3) . . ?
C23 C18 C22 110.1(4) . . ?
C23 C18 C24 108.6(4) . . ?
C22 C18 C24 109.1(3) . . ?
C23 C18 C8 109.0(3) . . ?
C22 C18 C8 108.1(3) . . ?
C24 C18 C8 111.9(3) . . ?
F12 P1 F15 91.07(14) . . ?
F12 P1 F13 89.71(13) . . ?
F15 P1 F13 179.21(15) . . ?
F12 P1 F16 179.58(15) . . ?
F15 P1 F16 89.17(14) . . ?
F13 P1 F16 90.04(14) . . ?
F12 P1 F14 89.86(14) . . ?
F15 P1 F14 90.05(15) . . ?
F13 P1 F14 89.97(14) . . ?
F16 P1 F14 89.80(13) . . ?
F12 P1 F11 90.13(14) . . ?
F15 P1 F11 90.27(15) . . ?
F13 P1 F11 89.71(15) . . ?
F16 P1 F11 90.21(14) . . ?
F14 P1 F11 179.68(18) . . ?
F25 P2 F24 177.3(2) . . ?
F25 P2 F26 90.6(2) . . ?
F24 P2 F26 91.8(2) . . ?
F25 P2 F22 90.1(2) . . ?
F24 P2 F22 91.1(2) . . ?
F26 P2 F22 89.50(18) . . ?
F25 P2 F21 89.21(19) . . ?
F24 P2 F21 89.5(2) . . ?
F26 P2 F21 91.56(17) . . ?
F22 P2 F21 178.74(19) . . ?
F25 P2 F23 89.0(2) . . ?
F24 P2 F23 88.6(2) . . ?
F26 P2 F23 179.28(19) . . ?
F22 P2 F23 89.91(16) . . ?
F21 P2 F23 89.03(15) . . ?
O1 N3 O2 123.4(4) . . ?
O1 N3 C25 118.5(4) . . ?
O2 N3 C25 118.0(4) . . ?

loop_
_geom_bond_atom_site_label_1
_geom_bond_atom_site_label_2
_geom_bond_distance
_geom_bond_site_symmetry_2
_geom_bond_publ_flag
Pt N1 2.040(3) . ?
Pt N2 2.043(3) . ?
Pt S1 2.2755(9) . ?
Pt S2 2.2756(9) . ?
S1 C16 1.816(4) . ?
S1 C11 1.830(4) . ?
S2 C12 1.818(4) . ?
S2 C13 1.842(4) . ?
S3 C14 1.803(4) . ?
S3 C15 1.807(4) . ?
N1 C1 1.349(5) . ?
N1 C5 1.363(4) . ?
N2 C10 1.348(4) . ?
N2 C6 1.366(4) . ?
C1 C2 1.381(5) . ?
C2 C3 1.387(5) . ?
C3 C4 1.395(5) . ?
C3 C17 1.535(5) . ?
C4 C5 1.379(5) . ?
C5 C6 1.476(5) . ?
C6 C7 1.379(5) . ?
C7 C8 1.399(5) . ?
C8 C9 1.389(5) . ?
C8 C18 1.536(5) . ?
C9 C10 1.365(5) . ?
C11 C12 1.505(5) . ?
C13 C14 1.495(6) . ?
C15 C16 1.519(6) . ?
C17 C19 1.525(6) . ?
C17 C21 1.531(6) . ?
C17 C20 1.548(6) . ?
C18 C23 1.530(6) . ?
C18 C22 1.535(5) . ?
C18 C24 1.535(5) . ?
P1 F12 1.594(2) . ?
P1 F15 1.598(3) . ?
P1 F13 1.602(3) . ?
P1 F16 1.602(2) . ?
P1 F14 1.602(2) . ?
P1 F11 1.603(3) . ?
P2 F25 1.576(4) . ?
P2 F24 1.580(4) . ?
P2 F26 1.581(3) . ?
P2 F22 1.596(3) . ?
P2 F21 1.602(3) . ?
P2 F23 1.609(3) . ?
O1 N3 1.211(4) . ?
O2 N3 1.224(5) . ?
N3 C25 1.477(6) . ?
